data_1502383
loop_
_publ_author_name
'Zhang, Wei'
'Sato, Kasumi'
'Kato, Atsushi'
'Jia, Yue-Mei'
'Hu, Xiang-Guo'
'Wilson, Francis X.'
'van Well, Renate'
'Horne, Graeme'
'Fleet, George W. J.'
'Nash, Robert J.'
'Yu, Chu-Yi'

_publ_section_title
;
 Synthesis of fully substituted polyhydroxylated pyrrolizidines via
 Cope-House cyclization.
;
_journal_issue 16
_journal_name_full 'Organic letters'
_journal_page_first 4414
_journal_page_last 4417
_journal_paper_doi 10.1021/ol201749c
_journal_volume 13
_journal_year 2011
_chemical_absolute_configuration ad
_chemical_formula_moiety 'C33 H39 N O4 S2'
_chemical_formula_sum 'C33 H39 N O4 S2'
_chemical_formula_weight 577.77
_chemical_name_systematic
; 
 ? 
;
_space_group_IT_number 19
_symmetry_cell_setting orthorhombic
_symmetry_space_group_name_Hall 'P 2ac 2ab'
_symmetry_space_group_name_H-M 'P 21 21 21'
_atom_sites_solution_hydrogens geom
_atom_sites_solution_primary direct
_atom_sites_solution_secondary difmap
_audit_creation_method SHELXL-97
_cell_angle_alpha 90.00
_cell_angle_beta 90.00
_cell_angle_gamma 90.00
_cell_formula_units_Z 4
_cell_length_a 10.1866(15)
_cell_length_b 13.017(2)
_cell_length_c 22.877(4)
_cell_measurement_reflns_used 598
_cell_measurement_temperature 173(2)
_cell_measurement_theta_max 27.48
_cell_measurement_theta_min 2.17
_cell_volume 3033.5(8)
_computing_cell_refinement 'CrystalClear (Rigaku Inc., 200)'
_computing_data_collection 'CrystalClear (Rigaku Inc., 2007)'
_computing_data_reduction 'CrystalClear (Rigaku Inc., 2007)'
_computing_molecular_graphics 'XP in Siemens SHELXTL (Sheldrick, 1994)'
_computing_publication_material 'SHELX97 (Sheldrick, 1997)'
_computing_structure_refinement 'SHELXL-97 (Sheldrick, 1997)'
_computing_structure_solution 'SHELXS-97 (Sheldrick, 1990)'
_diffrn_ambient_temperature 173(2)
_diffrn_measured_fraction_theta_full 0.998
_diffrn_measured_fraction_theta_max 0.998
_diffrn_measurement_device_type 'MM007-HF CCD(Saturn 724+)'
_diffrn_measurement_method '\w scans at fixed \c = 45\%'
_diffrn_radiation_monochromator Confocal
_diffrn_radiation_source 'rotating anode'
_diffrn_radiation_type MoK\a
_diffrn_radiation_wavelength 0.71073
_diffrn_reflns_av_R_equivalents 0.0597
_diffrn_reflns_av_sigmaI/netI 0.0564
_diffrn_reflns_limit_h_max 13
_diffrn_reflns_limit_h_min -12
_diffrn_reflns_limit_k_max 16
_diffrn_reflns_limit_k_min -16
_diffrn_reflns_limit_l_max 23
_diffrn_reflns_limit_l_min -29
_diffrn_reflns_number 25235
_diffrn_reflns_theta_full 27.47
_diffrn_reflns_theta_max 27.47
_diffrn_reflns_theta_min 1.78
_exptl_absorpt_coefficient_mu 0.213
_exptl_absorpt_correction_T_max 0.9790
_exptl_absorpt_correction_T_min 0.9486
_exptl_absorpt_correction_type numerical
_exptl_absorpt_process_details 'CrystalClear (Rigaku Inc., 2007)'
_exptl_crystal_colour colorless
_exptl_crystal_density_diffrn 1.265
_exptl_crystal_density_method 'not measured'
_exptl_crystal_description needle
_exptl_crystal_F_000 1232
_exptl_crystal_size_max 0.25
_exptl_crystal_size_mid 0.25
_exptl_crystal_size_min 0.10
_refine_diff_density_max 0.542
_refine_diff_density_min -0.233
_refine_diff_density_rms 0.051
_refine_ls_abs_structure_details 'Flack H D (1983), Acta Cryst. A39, 876-881'
_refine_ls_abs_structure_Flack 0.04(8)
_refine_ls_extinction_method none
_refine_ls_goodness_of_fit_ref 1.095
_refine_ls_hydrogen_treatment constr
_refine_ls_matrix_type full
_refine_ls_number_parameters 362
_refine_ls_number_reflns 6935
_refine_ls_number_restraints 0
_refine_ls_restrained_S_all 1.095
_refine_ls_R_factor_all 0.0646
_refine_ls_R_factor_gt 0.0592
_refine_ls_shift/su_max 0.000
_refine_ls_shift/su_mean 0.000
_refine_ls_structure_factor_coef Fsqd
_refine_ls_weighting_details 'calc w=1/[\s^2^(Fo^2^)+(0.0404P)^2^+1.5542P] where P=(Fo^2^+2Fc^2^)/3'
_refine_ls_weighting_scheme calc
_refine_ls_wR_factor_gt 0.1218
_refine_ls_wR_factor_ref 0.1249
_reflns_number_gt 6433
_reflns_number_total 6935
_reflns_threshold_expression >2sigma(I)
_cod_data_source_file ol201749c_si_002.cif
_cod_data_source_block mx477
_cod_original_sg_symbol_H-M P2(1)2(1)2(1)
_cod_database_code 1502383

loop_
_symmetry_equiv_pos_as_xyz
'x, y, z'
'-x+1/2, -y, z+1/2'
'-x, y+1/2, -z+1/2'
'x+1/2, -y+1/2, -z'

loop_
_atom_site_label
_atom_site_type_symbol
_atom_site_fract_x
_atom_site_fract_y
_atom_site_fract_z
_atom_site_U_iso_or_equiv
_atom_site_adp_type
_atom_site_occupancy
_atom_site_symmetry_multiplicity
_atom_site_calc_flag
_atom_site_refinement_flags
S1 S 0.22303(8) 0.51822(6) 0.02938(3) 0.03499(18) Uani 1 1 d .
S2 S 0.15220(7) 0.39780(6) 0.13698(3) 0.03013(16) Uani 1 1 d .
O1 O 0.03956(18) 0.28910(15) 0.02690(9) 0.0316(4) Uani 1 1 d .
H1A H 0.0201 0.2946 -0.0086 0.038 Uiso 1 1 d R
O2 O 0.5557(2) 0.08832(16) 0.10290(9) 0.0374(5) Uani 1 1 d .
O3 O 0.55448(19) 0.31232(16) 0.20461(8) 0.0328(5) Uani 1 1 d .
O4 O 0.5477(2) 0.47935(15) 0.10521(9) 0.0327(5) Uani 1 1 d .
N1 N 0.3745(2) 0.24871(17) 0.07435(9) 0.0244(5) Uani 1 1 d .
C1 C 0.3733(3) 0.3628(2) 0.06984(11) 0.0252(6) Uani 1 1 d .
H1B H 0.4187 0.3826 0.0328 0.030 Uiso 1 1 calc R
C2 C 0.2274(3) 0.3937(2) 0.06457(11) 0.0279(6) Uani 1 1 d .
C3 C 0.1769(3) 0.3019(2) 0.02768(12) 0.0254(5) Uani 1 1 d .
H3A H 0.2097 0.3089 -0.0133 0.030 Uiso 1 1 calc R
C4 C 0.2431(3) 0.2097(2) 0.05656(11) 0.0258(6) Uani 1 1 d .
H4A H 0.1926 0.1909 0.0925 0.031 Uiso 1 1 calc R
C5 C 0.4156(3) 0.2249(2) 0.13488(12) 0.0265(6) Uani 1 1 d .
H5A H 0.3404 0.2398 0.1617 0.032 Uiso 1 1 calc R
C6 C 0.5206(3) 0.3063(2) 0.14429(11) 0.0273(6) Uani 1 1 d .
H6A H 0.6002 0.2899 0.1204 0.033 Uiso 1 1 calc R
C7 C 0.4551(3) 0.4024(2) 0.12120(12) 0.0274(6) Uani 1 1 d .
H7A H 0.3951 0.4305 0.1518 0.033 Uiso 1 1 calc R
C8 C 0.0491(3) 0.5459(2) 0.02892(15) 0.0414(7) Uani 1 1 d .
H8A H 0.0345 0.6122 0.0087 0.050 Uiso 1 1 calc R
H8B H 0.0033 0.4919 0.0063 0.050 Uiso 1 1 calc R
C9 C -0.0104(3) 0.5516(3) 0.08928(15) 0.0448(8) Uani 1 1 d .
H9A H -0.1021 0.5761 0.0858 0.054 Uiso 1 1 calc R
H9B H 0.0387 0.6031 0.1125 0.054 Uiso 1 1 calc R
C10 C -0.0102(3) 0.4500(3) 0.12232(14) 0.0395(8) Uani 1 1 d .
H10A H -0.0607 0.3990 0.0994 0.047 Uiso 1 1 calc R
H10B H -0.0563 0.4599 0.1600 0.047 Uiso 1 1 calc R
C11 C 0.2495(3) 0.1165(2) 0.01654(13) 0.0346(7) Uani 1 1 d .
H11A H 0.2919 0.0594 0.0372 0.052 Uiso 1 1 calc R
H11B H 0.3004 0.1336 -0.0185 0.052 Uiso 1 1 calc R
H11C H 0.1604 0.0963 0.0052 0.052 Uiso 1 1 calc R
C12 C 0.4579(3) 0.1155(2) 0.14428(13) 0.0330(6) Uani 1 1 d .
H12A H 0.4932 0.1075 0.1843 0.040 Uiso 1 1 calc R
H12B H 0.3814 0.0693 0.1401 0.040 Uiso 1 1 calc R
C13 C 0.6433(3) 0.0111(2) 0.12524(14) 0.0402(7) Uani 1 1 d .
H13A H 0.6844 -0.0261 0.0922 0.048 Uiso 1 1 calc R
H13B H 0.5928 -0.0392 0.1487 0.048 Uiso 1 1 calc R
C14 C 0.7480(3) 0.0583(2) 0.16248(13) 0.0349(7) Uani 1 1 d .
C15 C 0.8452(3) 0.1170(3) 0.13575(16) 0.0469(8) Uani 1 1 d .
H15A H 0.8464 0.1233 0.0944 0.056 Uiso 1 1 calc R
C16 C 0.9393(4) 0.1658(3) 0.1685(2) 0.0643(12) Uani 1 1 d .
H16A H 1.0057 0.2053 0.1499 0.077 Uiso 1 1 calc R
C17 C 0.9369(4) 0.1570(3) 0.2287(2) 0.0686(13) Uani 1 1 d .
H17A H 1.0011 0.1913 0.2516 0.082 Uiso 1 1 calc R
C18 C 0.8419(4) 0.0987(3) 0.25540(17) 0.0603(11) Uani 1 1 d .
H18A H 0.8407 0.0923 0.2968 0.072 Uiso 1 1 calc R
C19 C 0.7489(4) 0.0497(3) 0.22223(14) 0.0442(8) Uani 1 1 d .
H19A H 0.6838 0.0092 0.2410 0.053 Uiso 1 1 calc R
C20 C 0.6808(3) 0.3560(3) 0.21349(13) 0.0394(7) Uani 1 1 d .
H20A H 0.6838 0.4251 0.1955 0.047 Uiso 1 1 calc R
H20B H 0.7477 0.3127 0.1941 0.047 Uiso 1 1 calc R
C21 C 0.7120(3) 0.3644(2) 0.27702(12) 0.0318(6) Uani 1 1 d .
C22 C 0.8221(3) 0.4197(3) 0.29413(14) 0.0449(8) Uani 1 1 d .
H22A H 0.8741 0.4536 0.2656 0.054 Uiso 1 1 calc R
C23 C 0.8565(4) 0.4256(3) 0.35257(15) 0.0504(9) Uani 1 1 d .
H23A H 0.9319 0.4637 0.3639 0.060 Uiso 1 1 calc R
C24 C 0.7829(4) 0.3772(3) 0.39405(15) 0.0532(9) Uani 1 1 d .
H24A H 0.8083 0.3799 0.4340 0.064 Uiso 1 1 calc R
C25 C 0.6717(4) 0.3244(3) 0.37781(14) 0.0533(10) Uani 1 1 d .
H25A H 0.6182 0.2928 0.4067 0.064 Uiso 1 1 calc R
C26 C 0.6377(3) 0.3173(3) 0.31943(13) 0.0420(8) Uani 1 1 d .
H26A H 0.5620 0.2794 0.3085 0.050 Uiso 1 1 calc R
C27 C 0.5203(4) 0.5756(3) 0.1324(2) 0.0600(11) Uani 1 1 d .
H27A H 0.5167 0.5670 0.1754 0.072 Uiso 1 1 calc R
H27B H 0.4342 0.6019 0.1190 0.072 Uiso 1 1 calc R
C28 C 0.6266(3) 0.6501(2) 0.11649(15) 0.0371(7) Uani 1 1 d .
C29 C 0.6509(4) 0.6777(3) 0.06061(16) 0.0520(9) Uani 1 1 d .
H29A H 0.5990 0.6478 0.0306 0.062 Uiso 1 1 calc R
C30 C 0.7439(4) 0.7449(3) 0.0454(2) 0.0621(11) Uani 1 1 d .
H30A H 0.7586 0.7609 0.0054 0.075 Uiso 1 1 calc R
C31 C 0.8167(4) 0.7896(3) 0.08758(19) 0.0528(9) Uani 1 1 d .
H31A H 0.8816 0.8382 0.0763 0.063 Uiso 1 1 calc R
C32 C 0.8020(3) 0.7689(3) 0.14517(19) 0.0533(10) Uani 1 1 d .
H32A H 0.8556 0.8012 0.1738 0.064 Uiso 1 1 calc R
C33 C 0.7014(4) 0.6954(3) 0.16168(18) 0.0575(10) Uani 1 1 d .
H33A H 0.6863 0.6783 0.2015 0.069 Uiso 1 1 calc R

loop_
_atom_site_aniso_label
_atom_site_aniso_U_11
_atom_site_aniso_U_22
_atom_site_aniso_U_33
_atom_site_aniso_U_23
_atom_site_aniso_U_13
_atom_site_aniso_U_12
S1 0.0367(4) 0.0257(3) 0.0426(4) 0.0067(3) -0.0026(3) 0.0017(3)
S2 0.0279(4) 0.0342(4) 0.0283(3) -0.0029(3) 0.0025(3) 0.0038(3)
O1 0.0245(10) 0.0391(11) 0.0312(10) -0.0025(9) -0.0032(9) 0.0009(9)
O2 0.0388(12) 0.0363(11) 0.0370(11) -0.0003(9) -0.0025(9) 0.0152(10)
O3 0.0294(11) 0.0424(12) 0.0267(9) -0.0012(9) -0.0031(8) -0.0057(9)
O4 0.0330(11) 0.0238(9) 0.0411(11) -0.0037(9) 0.0045(9) -0.0065(9)
N1 0.0234(12) 0.0235(11) 0.0263(11) -0.0008(9) -0.0013(9) 0.0003(9)
C1 0.0267(15) 0.0205(12) 0.0283(13) 0.0008(10) 0.0032(11) 0.0001(11)
C2 0.0288(14) 0.0242(13) 0.0306(13) -0.0001(11) 0.0004(12) -0.0010(12)
C3 0.0235(14) 0.0274(13) 0.0253(12) 0.0000(11) 0.0002(11) 0.0000(11)
C4 0.0251(15) 0.0249(13) 0.0273(13) -0.0007(10) -0.0031(11) -0.0005(11)
C5 0.0264(14) 0.0259(13) 0.0272(12) -0.0027(11) -0.0005(11) -0.0009(11)
C6 0.0265(14) 0.0306(14) 0.0246(13) -0.0007(11) 0.0002(11) 0.0002(12)
C7 0.0243(14) 0.0256(13) 0.0323(14) -0.0033(11) 0.0016(11) -0.0033(12)
C8 0.0401(18) 0.0345(16) 0.0497(18) 0.0044(14) -0.0080(16) 0.0100(14)
C9 0.0393(19) 0.0418(18) 0.053(2) -0.0119(15) -0.0070(16) 0.0172(16)
C10 0.0283(16) 0.0498(19) 0.0405(17) -0.0097(14) 0.0007(13) 0.0090(14)
C11 0.0315(16) 0.0277(14) 0.0446(16) -0.0073(12) -0.0066(13) -0.0014(12)
C12 0.0350(16) 0.0290(15) 0.0350(15) -0.0004(12) -0.0048(13) 0.0013(12)
C13 0.0484(19) 0.0280(15) 0.0443(17) -0.0001(13) -0.0052(15) 0.0122(15)
C14 0.0356(18) 0.0289(14) 0.0401(16) 0.0083(12) 0.0002(13) 0.0089(13)
C15 0.0449(19) 0.0445(19) 0.0512(18) 0.0127(16) 0.0098(17) 0.0083(16)
C16 0.036(2) 0.048(2) 0.109(4) 0.011(2) 0.012(2) 0.0038(18)
C17 0.050(2) 0.045(2) 0.110(4) -0.003(2) -0.040(3) 0.009(2)
C18 0.076(3) 0.051(2) 0.055(2) 0.0064(18) -0.026(2) 0.004(2)
C19 0.051(2) 0.0391(17) 0.0422(17) 0.0133(14) -0.0025(16) -0.0014(16)
C20 0.0323(17) 0.0484(19) 0.0377(16) -0.0005(14) -0.0039(13) -0.0106(14)
C21 0.0329(16) 0.0303(14) 0.0322(14) -0.0028(11) -0.0043(12) -0.0025(13)
C22 0.0402(19) 0.053(2) 0.0419(18) -0.0019(15) -0.0036(15) -0.0146(16)
C23 0.052(2) 0.049(2) 0.051(2) -0.0070(16) -0.0171(18) -0.0141(17)
C24 0.076(3) 0.047(2) 0.0367(17) -0.0001(15) -0.0139(18) -0.007(2)
C25 0.073(3) 0.054(2) 0.0333(17) 0.0053(15) -0.0074(17) -0.019(2)
C26 0.0453(19) 0.0418(18) 0.0387(16) 0.0022(14) -0.0069(15) -0.0106(16)
C27 0.050(2) 0.0363(19) 0.094(3) -0.0166(19) 0.020(2) -0.0074(16)
C28 0.0329(17) 0.0218(13) 0.057(2) -0.0058(13) 0.0038(15) -0.0003(12)
C29 0.052(2) 0.046(2) 0.058(2) 0.0000(17) 0.0057(19) 0.0117(19)
C30 0.066(3) 0.0401(19) 0.080(3) 0.0065(19) 0.006(2) 0.0029(19)
C31 0.045(2) 0.0313(17) 0.082(3) 0.0008(17) -0.002(2) 0.0040(16)
C32 0.039(2) 0.0359(18) 0.085(3) -0.0111(18) -0.0120(19) 0.0059(15)
C33 0.068(3) 0.046(2) 0.058(2) 0.0004(17) 0.0028(19) 0.024(2)

loop_
_atom_type_symbol
_atom_type_description
_atom_type_scat_dispersion_real
_atom_type_scat_dispersion_imag
_atom_type_scat_source
C C 0.0033 0.0016 'International Tables Vol C Tables 4.2.6.8 and 6.1.1.4'
H H 0.0000 0.0000 'International Tables Vol C Tables 4.2.6.8 and 6.1.1.4'
N N 0.0061 0.0033 'International Tables Vol C Tables 4.2.6.8 and 6.1.1.4'
O O 0.0106 0.0060 'International Tables Vol C Tables 4.2.6.8 and 6.1.1.4'
S S 0.1246 0.1234 'International Tables Vol C Tables 4.2.6.8 and 6.1.1.4'

loop_
_geom_angle_atom_site_label_1
_geom_angle_atom_site_label_2
_geom_angle_atom_site_label_3
_geom_angle
C8 S1 C2 101.84(14)
C10 S2 C2 103.02(14)
C3 O1 H1A 103.6
C12 O2 C13 111.9(2)
C20 O3 C6 112.3(2)
C7 O4 C27 112.1(2)
C5 N1 C4 116.0(2)
C5 N1 C1 106.0(2)
C4 N1 C1 108.3(2)
N1 C1 C7 106.1(2)
N1 C1 C2 105.8(2)
C7 C1 C2 119.8(2)
N1 C1 H1B 108.2
C7 C1 H1B 108.2
C2 C1 H1B 108.2
C1 C2 C3 99.3(2)
C1 C2 S1 106.93(18)
C3 C2 S1 116.08(18)
C1 C2 S2 109.92(18)
C3 C2 S2 112.18(19)
S1 C2 S2 111.50(15)
O1 C3 C4 110.5(2)
O1 C3 C2 115.3(2)
C4 C3 C2 102.9(2)
O1 C3 H3A 109.3
C4 C3 H3A 109.3
C2 C3 H3A 109.3
N1 C4 C11 113.4(2)
N1 C4 C3 104.3(2)
C11 C4 C3 112.7(2)
N1 C4 H4A 108.7
C11 C4 H4A 108.7
C3 C4 H4A 108.7
N1 C5 C12 114.4(2)
N1 C5 C6 100.7(2)
C12 C5 C6 116.0(2)
N1 C5 H5A 108.4
C12 C5 H5A 108.4
C6 C5 H5A 108.4
O3 C6 C7 113.5(2)
O3 C6 C5 110.2(2)
C7 C6 C5 102.5(2)
O3 C6 H6A 110.1
C7 C6 H6A 110.1
C5 C6 H6A 110.1
O4 C7 C6 112.3(2)
O4 C7 C1 113.6(2)
C6 C7 C1 103.3(2)
O4 C7 H7A 109.1
C6 C7 H7A 109.1
C1 C7 H7A 109.1
C9 C8 S1 113.5(2)
C9 C8 H8A 108.9
S1 C8 H8A 108.9
C9 C8 H8B 108.9
S1 C8 H8B 108.9
H8A C8 H8B 107.7
C8 C9 C10 114.2(3)
C8 C9 H9A 108.7
C10 C9 H9A 108.7
C8 C9 H9B 108.7
C10 C9 H9B 108.7
H9A C9 H9B 107.6
C9 C10 S2 114.6(2)
C9 C10 H10A 108.6
S2 C10 H10A 108.6
C9 C10 H10B 108.6
S2 C10 H10B 108.6
H10A C10 H10B 107.6
C4 C11 H11A 109.5
C4 C11 H11B 109.5
H11A C11 H11B 109.5
C4 C11 H11C 109.5
H11A C11 H11C 109.5
H11B C11 H11C 109.5
O2 C12 C5 110.0(2)
O2 C12 H12A 109.7
C5 C12 H12A 109.7
O2 C12 H12B 109.7
C5 C12 H12B 109.7
H12A C12 H12B 108.2
O2 C13 C14 110.9(2)
O2 C13 H13A 109.5
C14 C13 H13A 109.5
O2 C13 H13B 109.5
C14 C13 H13B 109.5
H13A C13 H13B 108.0
C19 C14 C15 118.5(3)
C19 C14 C13 122.6(3)
C15 C14 C13 118.8(3)
C16 C15 C14 120.8(4)
C16 C15 H15A 119.6
C14 C15 H15A 119.6
C15 C16 C17 119.5(4)
C15 C16 H16A 120.2
C17 C16 H16A 120.2
C18 C17 C16 120.1(4)
C18 C17 H17A 119.9
C16 C17 H17A 119.9
C19 C18 C17 119.8(4)
C19 C18 H18A 120.1
C17 C18 H18A 120.1
C18 C19 C14 121.2(3)
C18 C19 H19A 119.4
C14 C19 H19A 119.4
O3 C20 C21 111.2(3)
O3 C20 H20A 109.4
C21 C20 H20A 109.4
O3 C20 H20B 109.4
C21 C20 H20B 109.4
H20A C20 H20B 108.0
C26 C21 C22 118.5(3)
C26 C21 C20 122.5(3)
C22 C21 C20 119.0(3)
C23 C22 C21 120.4(3)
C23 C22 H22A 119.8
C21 C22 H22A 119.8
C24 C23 C22 120.5(3)
C24 C23 H23A 119.8
C22 C23 H23A 119.8
C23 C24 C25 119.7(3)
C23 C24 H24A 120.2
C25 C24 H24A 120.2
C24 C25 C26 120.0(3)
C24 C25 H25A 120.0
C26 C25 H25A 120.0
C21 C26 C25 120.9(3)
C21 C26 H26A 119.5
C25 C26 H26A 119.5
O4 C27 C28 108.7(3)
O4 C27 H27A 110.0
C28 C27 H27A 110.0
O4 C27 H27B 110.0
C28 C27 H27B 110.0
H27A C27 H27B 108.3
C29 C28 C33 118.9(3)
C29 C28 C27 122.3(3)
C33 C28 C27 118.8(3)
C30 C29 C28 123.4(4)
C30 C29 H29A 118.3
C28 C29 H29A 118.3
C29 C30 C31 119.1(4)
C29 C30 H30A 120.4
C31 C30 H30A 120.4
C30 C31 C32 123.3(4)
C30 C31 H31A 118.3
C32 C31 H31A 118.3
C31 C32 C33 117.6(4)
C31 C32 H32A 121.2
C33 C32 H32A 121.2
C28 C33 C32 117.7(4)
C28 C33 H33A 121.1
C32 C33 H33A 121.1

loop_
_geom_bond_atom_site_label_1
_geom_bond_atom_site_label_2
_geom_bond_distance
S1 C8 1.808(3)
S1 C2 1.811(3)
S2 C10 1.820(3)
S2 C2 1.826(3)
O1 C3 1.409(3)
O1 H1A 0.8400
O2 C12 1.419(4)
O2 C13 1.438(3)
O3 C20 1.421(4)
O3 C6 1.424(3)
O4 C7 1.424(3)
O4 C27 1.427(4)
N1 C5 1.479(3)
N1 C4 1.488(3)
N1 C1 1.489(3)
C1 C7 1.530(4)
C1 C2 1.544(4)
C1 H1B 1.0000
C2 C3 1.550(4)
C3 C4 1.527(4)
C3 H3A 1.0000
C4 C11 1.522(4)
C4 H4A 1.0000
C5 C12 1.503(4)
C5 C6 1.521(4)
C5 H5A 1.0000
C6 C7 1.513(4)
C6 H6A 1.0000
C7 H7A 1.0000
C8 C9 1.510(5)
C8 H8A 0.9900
C8 H8B 0.9900
C9 C10 1.523(5)
C9 H9A 0.9900
C9 H9B 0.9900
C10 H10A 0.9900
C10 H10B 0.9900
C11 H11A 0.9800
C11 H11B 0.9800
C11 H11C 0.9800
C12 H12A 0.9900
C12 H12B 0.9900
C13 C14 1.497(4)
C13 H13A 0.9900
C13 H13B 0.9900
C14 C19 1.371(4)
C14 C15 1.393(4)
C15 C16 1.373(6)
C15 H15A 0.9500
C16 C17 1.382(6)
C16 H16A 0.9500
C17 C18 1.373(6)
C17 H17A 0.9500
C18 C19 1.371(5)
C18 H18A 0.9500
C19 H19A 0.9500
C20 C21 1.492(4)
C20 H20A 0.9900
C20 H20B 0.9900
C21 C26 1.374(4)
C21 C22 1.389(4)
C22 C23 1.384(5)
C22 H22A 0.9500
C23 C24 1.364(5)
C23 H23A 0.9500
C24 C25 1.376(5)
C24 H24A 0.9500
C25 C26 1.383(4)
C25 H25A 0.9500
C26 H26A 0.9500
C27 C28 1.499(4)
C27 H27A 0.9900
C27 H27B 0.9900
C28 C29 1.351(5)
C28 C33 1.413(5)
C29 C30 1.335(5)
C29 H29A 0.9500
C30 C31 1.350(6)
C30 H30A 0.9500
C31 C32 1.353(6)
C31 H31A 0.9500
C32 C33 1.453(5)
C32 H32A 0.9500
C33 H33A 0.9500

loop_
_geom_torsion_atom_site_label_1
_geom_torsion_atom_site_label_2
_geom_torsion_atom_site_label_3
_geom_torsion_atom_site_label_4
_geom_torsion
C5 N1 C1 C7 17.8(3)
C4 N1 C1 C7 142.9(2)
C5 N1 C1 C2 -110.5(2)
C4 N1 C1 C2 14.6(3)
N1 C1 C2 C3 -35.6(2)
C7 C1 C2 C3 -155.3(2)
N1 C1 C2 S1 -156.62(17)
C7 C1 C2 S1 83.7(3)
N1 C1 C2 S2 82.2(2)
C7 C1 C2 S2 -37.5(3)
C8 S1 C2 C1 -177.84(19)
C8 S1 C2 C3 72.5(2)
C8 S1 C2 S2 -57.66(19)
C10 S2 C2 C1 173.29(19)
C10 S2 C2 C3 -77.3(2)
C10 S2 C2 S1 54.88(18)
C1 C2 C3 O1 163.8(2)
S1 C2 C3 O1 -82.1(3)
S2 C2 C3 O1 47.7(3)
C1 C2 C3 C4 43.4(2)
S1 C2 C3 C4 157.50(19)
S2 C2 C3 C4 -72.7(2)
C5 N1 C4 C11 -104.7(3)
C1 N1 C4 C11 136.3(2)
C5 N1 C4 C3 132.3(2)
C1 N1 C4 C3 13.3(3)
O1 C3 C4 N1 -159.5(2)
C2 C3 C4 N1 -35.9(3)
O1 C3 C4 C11 77.0(3)
C2 C3 C4 C11 -159.3(2)
C4 N1 C5 C12 75.3(3)
C1 N1 C5 C12 -164.4(2)
C4 N1 C5 C6 -159.6(2)
C1 N1 C5 C6 -39.3(3)
C20 O3 C6 C7 -87.8(3)
C20 O3 C6 C5 157.9(2)
N1 C5 C6 O3 167.3(2)
C12 C5 C6 O3 -68.6(3)
N1 C5 C6 C7 46.1(2)
C12 C5 C6 C7 170.2(2)
C27 O4 C7 C6 -127.1(3)
C27 O4 C7 C1 116.1(3)
O3 C6 C7 O4 83.1(3)
C5 C6 C7 O4 -158.0(2)
O3 C6 C7 C1 -154.1(2)
C5 C6 C7 C1 -35.2(3)
N1 C1 C7 O4 133.2(2)
C2 C1 C7 O4 -107.2(3)
N1 C1 C7 C6 11.3(3)
C2 C1 C7 C6 130.8(2)
C2 S1 C8 C9 61.1(3)
S1 C8 C9 C10 -66.0(4)
C8 C9 C10 S2 62.2(3)
C2 S2 C10 C9 -54.2(3)
C13 O2 C12 C5 151.1(2)
N1 C5 C12 O2 53.0(3)
C6 C5 C12 O2 -63.6(3)
C12 O2 C13 C14 -82.3(3)
O2 C13 C14 C19 106.4(3)
O2 C13 C14 C15 -70.7(4)
C19 C14 C15 C16 -0.4(5)
C13 C14 C15 C16 176.8(3)
C14 C15 C16 C17 -0.4(6)
C15 C16 C17 C18 0.8(6)
C16 C17 C18 C19 -0.4(6)
C17 C18 C19 C14 -0.4(6)
C15 C14 C19 C18 0.8(5)
C13 C14 C19 C18 -176.3(3)
C6 O3 C20 C21 178.2(2)
O3 C20 C21 C26 11.5(4)
O3 C20 C21 C22 -170.0(3)
C26 C21 C22 C23 0.9(5)
C20 C21 C22 C23 -177.6(3)
C21 C22 C23 C24 0.1(6)
C22 C23 C24 C25 -1.8(6)
C23 C24 C25 C26 2.5(6)
C22 C21 C26 C25 -0.2(5)
C20 C21 C26 C25 178.2(3)
C24 C25 C26 C21 -1.5(6)
C7 O4 C27 C28 176.4(3)
O4 C27 C28 C29 61.2(5)
O4 C27 C28 C33 -120.8(4)
C33 C28 C29 C30 1.1(5)
C27 C28 C29 C30 179.1(3)
C28 C29 C30 C31 -1.3(6)
C29 C30 C31 C32 1.1(6)
C30 C31 C32 C33 -0.7(5)
C29 C28 C33 C32 -0.7(5)
C27 C28 C33 C32 -178.8(3)
C31 C32 C33 C28 0.5(5)
